data_4333719
loop_
_publ_author_name
'Silvio Stute'
'Linda G\"otzke'
'Dirk Meyer'
'Mohamed L. Merroun'
'Peter Rapta'
'Olga Kataeva'
'Wilhelm Seichter'
'Kerstin Gloe'
'Lothar Dunsch'
'Karsten Gloe'

_publ_contact_author_email karsten.gloe@chemie.tu-dresden.de
_publ_contact_author_name 'Karsten Gloe'
_publ_section_title
;
 Molecular Structure, UV/Vis Spectra, and Cyclic Voltammograms of Mn(II),
 Co(II), and Zn(II) 5,10,15,20-Tetraphenyl-21-oxaporphyrins
;
_journal_name_full 'Inorganic Chemistry'
_journal_page_first 1515
_journal_page_last 1524
_journal_paper_doi 10.1021/ic302268h
_journal_volume 52
_journal_year 2013
_chemical_formula_moiety 'C44 H28 Cl N3 O Zn'
_chemical_formula_sum 'C44 H28 Cl N3 O Zn'
_chemical_formula_weight 715.51
_chemical_melting_point_gt 573
_chemical_name_common ZnClOTPP
_chemical_name_systematic Chloro-(5,10,15,20-tetraphenyl-21-oxaporphyrinato)zinc(II)
_space_group_IT_number 14
_symmetry_cell_setting monoclinic
_symmetry_Int_Tables_number 14
_symmetry_space_group_name_Hall '-P 2yn'
_symmetry_space_group_name_H-M 'P 1 21/n 1'
_atom_sites_solution_hydrogens geom
_atom_sites_solution_primary direct
_atom_sites_solution_secondary difmap
_audit_creation_method SHELXL-97
_cell_angle_alpha 90.00
_cell_angle_beta 90.539(2)
_cell_angle_gamma 90.00
_cell_formula_units_Z 4
_cell_length_a 9.9737(3)
_cell_length_b 15.8831(5)
_cell_length_c 20.9518(5)
_cell_measurement_reflns_used 6360
_cell_measurement_temperature 153(2)
_cell_measurement_theta_max 25.83
_cell_measurement_theta_min 2.27
_cell_volume 3318.90(16)
_computing_cell_refinement 'SAINT-NT (Sheldrick, 2008)'
_computing_data_collection 'Kappa APEX 2 (Bruker-AXS)'
_computing_data_reduction SAINT
_computing_molecular_graphics 'ORTEP-3 (Farrugia)'
_computing_publication_material SHELXTL
_computing_structure_refinement 'SHELXL-97 (Sheldrick, 1997)'
_computing_structure_solution 'SHELXS-97 (Sheldrick, 1990)'
_diffrn_ambient_temperature 153(2)
_diffrn_measured_fraction_theta_full 0.996
_diffrn_measured_fraction_theta_max 0.996
_diffrn_measurement_device_type 'CCD area detector'
_diffrn_measurement_method 'phi and omega scan'
_diffrn_radiation_monochromator graphite
_diffrn_radiation_source 'fine-focus sealed tube'
_diffrn_radiation_type MoK\a
_diffrn_radiation_wavelength 0.71073
_diffrn_reflns_av_R_equivalents 0.0467
_diffrn_reflns_av_sigmaI/netI 0.0481
_diffrn_reflns_limit_h_max 10
_diffrn_reflns_limit_h_min -12
_diffrn_reflns_limit_k_max 20
_diffrn_reflns_limit_k_min -20
_diffrn_reflns_limit_l_max 20
_diffrn_reflns_limit_l_min -26
_diffrn_reflns_number 33379
_diffrn_reflns_theta_full 27.04
_diffrn_reflns_theta_max 27.04
_diffrn_reflns_theta_min 2.27
_diffrn_standards_decay_% <1%
_exptl_absorpt_coefficient_mu 0.862
_exptl_absorpt_correction_T_max 0.9382
_exptl_absorpt_correction_T_min 0.7974
_exptl_absorpt_correction_type multi-scan
_exptl_absorpt_process_details 'SADABS (Sheldrick, 2008)'
_exptl_crystal_colour violet
_exptl_crystal_density_diffrn 1.432
_exptl_crystal_description irregular
_exptl_crystal_F_000 1472
_exptl_crystal_recrystallization_method 'slow evaporation of the solvent (chloroform, ethyl acetate)'
_exptl_crystal_size_max 0.28
_exptl_crystal_size_mid 0.15
_exptl_crystal_size_min 0.08
_refine_diff_density_max 0.555
_refine_diff_density_min -0.670
_refine_diff_density_rms 0.062
_refine_ls_extinction_method none
_refine_ls_goodness_of_fit_ref 1.013
_refine_ls_hydrogen_treatment constr
_refine_ls_matrix_type full
_refine_ls_number_parameters 451
_refine_ls_number_reflns 7237
_refine_ls_number_restraints 0
_refine_ls_restrained_S_all 1.013
_refine_ls_R_factor_all 0.0772
_refine_ls_R_factor_gt 0.0450
_refine_ls_shift/su_max 0.000
_refine_ls_shift/su_mean 0.000
_refine_ls_structure_factor_coef Fsqd
_refine_ls_weighting_details 'calc w=1/[\s^2^(Fo^2^)+(0.0452P)^2^+2.8128P] where P=(Fo^2^+2Fc^2^)/3'
_refine_ls_weighting_scheme calc
_refine_ls_wR_factor_gt 0.0987
_refine_ls_wR_factor_ref 0.1139
_reflns_number_gt 4986
_reflns_number_total 7237
_reflns_threshold_expression >2sigma(I)
_cod_data_source_file ic302268h_si_001_2.cif
_cod_data_source_block ZnClOTPP
_cod_original_sg_symbol_H-M 'P 21/n'
_cod_database_code 4333719

loop_
_symmetry_equiv_pos_as_xyz
'x, y, z'
'-x+1/2, y+1/2, -z+1/2'
'-x, -y, -z'
'x-1/2, -y-1/2, z-1/2'

loop_
_atom_site_label
_atom_site_type_symbol
_atom_site_fract_x
_atom_site_fract_y
_atom_site_fract_z
_atom_site_U_iso_or_equiv
_atom_site_adp_type
_atom_site_occupancy
_atom_site_symmetry_multiplicity
_atom_site_calc_flag
_atom_site_refinement_flags
Zn1 Zn 0.35212(3) 0.31743(2) 0.150825(15) 0.03950(12) Uani 1 1 d .
Cl1 Cl 0.15090(7) 0.26448(5) 0.17051(3) 0.0433(2) Uani 1 1 d .
N22 N 0.4588(2) 0.31154(13) 0.23760(9) 0.0245(5) Uani 1 1 d .
O21 O 0.3264(2) 0.45377(13) 0.17566(9) 0.0370(5) Uani 1 1 d .
N23 N 0.4806(2) 0.21762(13) 0.11948(9) 0.0237(5) Uani 1 1 d .
N24 N 0.3552(2) 0.36106(13) 0.05763(9) 0.0258(5) Uani 1 1 d .
C1 C 0.2782(3) 0.51571(17) 0.13566(12) 0.0285(6) Uani 1 1 d .
C2 C 0.2561(3) 0.59016(18) 0.17193(13) 0.0345(7) Uani 1 1 d .
H2 H 0.2231 0.6422 0.1559 0.041 Uiso 1 1 calc R
C3 C 0.2909(3) 0.57333(17) 0.23379(13) 0.0335(7) Uani 1 1 d .
H3 H 0.2865 0.6114 0.2687 0.040 Uiso 1 1 calc R
C4 C 0.3348(3) 0.48797(17) 0.23624(12) 0.0286(6) Uani 1 1 d .
C5 C 0.3878(3) 0.44545(17) 0.28891(12) 0.0270(6) Uani 1 1 d .
C6 C 0.4432(3) 0.36413(17) 0.28920(12) 0.0267(6) Uani 1 1 d .
C7 C 0.4946(3) 0.32327(18) 0.34574(12) 0.0321(6) Uani 1 1 d .
H7 H 0.4946 0.3456 0.3878 0.039 Uiso 1 1 calc R
C8 C 0.5425(3) 0.24783(18) 0.32805(12) 0.0319(6) Uani 1 1 d .
H8 H 0.5831 0.2071 0.3553 0.038 Uiso 1 1 calc R
C9 C 0.5211(3) 0.24008(17) 0.26027(12) 0.0280(6) Uani 1 1 d .
C10 C 0.5619(3) 0.17087(17) 0.22407(12) 0.0283(6) Uani 1 1 d .
C11 C 0.5446(3) 0.16066(17) 0.15817(12) 0.0299(6) Uani 1 1 d .
C12 C 0.5945(3) 0.09281(19) 0.12016(13) 0.0353(7) Uani 1 1 d .
H12 H 0.6417 0.0447 0.1352 0.042 Uiso 1 1 calc R
C13 C 0.5615(3) 0.11051(18) 0.05840(13) 0.0348(7) Uani 1 1 d .
H13 H 0.5818 0.0771 0.0221 0.042 Uiso 1 1 calc R
C14 C 0.4905(3) 0.18862(17) 0.05828(12) 0.0296(6) Uani 1 1 d .
C15 C 0.4417(3) 0.23174(17) 0.00500(12) 0.0270(6) Uani 1 1 d .
C16 C 0.3806(3) 0.31131(17) 0.00537(12) 0.0278(6) Uani 1 1 d .
C17 C 0.3397(3) 0.35481(18) -0.05192(12) 0.0323(6) Uani 1 1 d .
H17 H 0.3471 0.3345 -0.0944 0.039 Uiso 1 1 calc R
C18 C 0.2893(3) 0.42930(18) -0.03409(12) 0.0326(6) Uani 1 1 d .
H18 H 0.2528 0.4711 -0.0616 0.039 Uiso 1 1 calc R
C19 C 0.3006(3) 0.43436(17) 0.03462(12) 0.0280(6) Uani 1 1 d .
C20 C 0.2635(3) 0.50571(16) 0.07004(12) 0.0265(6) Uani 1 1 d .
C21 C 0.2071(3) 0.57821(16) 0.03271(12) 0.0287(6) Uani 1 1 d .
C22 C 0.2856(3) 0.61943(18) -0.01201(13) 0.0354(7) Uani 1 1 d .
H22 H 0.3773 0.6047 -0.0165 0.043 Uiso 1 1 calc R
C23 C 0.2295(3) 0.68273(18) -0.05049(14) 0.0407(7) Uani 1 1 d .
H23 H 0.2835 0.7110 -0.0809 0.049 Uiso 1 1 calc R
C24 C 0.0976(3) 0.70385(18) -0.04436(14) 0.0407(8) Uani 1 1 d .
H24 H 0.0593 0.7459 -0.0712 0.049 Uiso 1 1 calc R
C25 C 0.0203(3) 0.6645(2) 0.00040(16) 0.0474(8) Uani 1 1 d .
H25 H -0.0708 0.6805 0.0052 0.057 Uiso 1 1 calc R
C26 C 0.0743(3) 0.60105(19) 0.03899(14) 0.0382(7) Uani 1 1 d .
H26 H 0.0197 0.5736 0.0695 0.046 Uiso 1 1 calc R
C31 C 0.3960(3) 0.49450(17) 0.34978(12) 0.0289(6) Uani 1 1 d .
C32 C 0.2828(3) 0.51120(18) 0.38537(13) 0.0369(7) Uani 1 1 d .
H32 H 0.1977 0.4912 0.3714 0.044 Uiso 1 1 calc R
C33 C 0.2939(3) 0.55741(19) 0.44173(13) 0.0403(7) Uani 1 1 d .
H33 H 0.2165 0.5679 0.4666 0.048 Uiso 1 1 calc R
C34 C 0.4158(3) 0.58772(19) 0.46134(13) 0.0414(8) Uani 1 1 d .
H34 H 0.4225 0.6199 0.4994 0.050 Uiso 1 1 calc R
C35 C 0.5287(3) 0.57189(19) 0.42629(14) 0.0401(7) Uani 1 1 d .
H35 H 0.6133 0.5929 0.4402 0.048 Uiso 1 1 calc R
C36 C 0.5188(3) 0.52532(18) 0.37078(13) 0.0338(6) Uani 1 1 d .
H36 H 0.5970 0.5143 0.3467 0.041 Uiso 1 1 calc R
C37 C 0.6402(3) 0.10284(18) 0.25828(12) 0.0333(7) Uani 1 1 d .
C38 C 0.5793(4) 0.03023(19) 0.27934(14) 0.0443(8) Uani 1 1 d .
H38 H 0.4855 0.0227 0.2734 0.053 Uiso 1 1 calc R
C39 C 0.6560(4) -0.0327(2) 0.30972(15) 0.0571(10) Uani 1 1 d .
H39 H 0.6139 -0.0826 0.3245 0.069 Uiso 1 1 calc R
C40 C 0.7896(4) -0.0224(3) 0.31800(15) 0.0599(11) Uani 1 1 d .
H40 H 0.8414 -0.0658 0.3373 0.072 Uiso 1 1 calc R
C41 C 0.8502(4) 0.0501(3) 0.29868(15) 0.0613(11) Uani 1 1 d .
H41 H 0.9437 0.0575 0.3058 0.074 Uiso 1 1 calc R
C42 C 0.7761(3) 0.1137(2) 0.26856(14) 0.0477(8) Uani 1 1 d .
H42 H 0.8189 0.1641 0.2553 0.057 Uiso 1 1 calc R
C43 C 0.4652(3) 0.19530(16) -0.06013(12) 0.0280(6) Uani 1 1 d .
C44 C 0.5873(3) 0.2068(2) -0.08913(14) 0.0398(7) Uani 1 1 d .
H44 H 0.6606 0.2291 -0.0654 0.048 Uiso 1 1 calc R
C45 C 0.6035(3) 0.1858(2) -0.15299(14) 0.0443(8) Uani 1 1 d .
H45 H 0.6870 0.1956 -0.1731 0.053 Uiso 1 1 calc R
C46 C 0.4997(3) 0.15094(19) -0.18714(13) 0.0399(7) Uani 1 1 d .
H46 H 0.5114 0.1364 -0.2307 0.048 Uiso 1 1 calc R
C47 C 0.3789(3) 0.1372(2) -0.15814(13) 0.0415(8) Uani 1 1 d .
H47 H 0.3071 0.1123 -0.1815 0.050 Uiso 1 1 calc R
C48 C 0.3613(3) 0.15958(19) -0.09487(13) 0.0362(7) Uani 1 1 d .
H48 H 0.2771 0.1503 -0.0752 0.043 Uiso 1 1 calc R

loop_
_atom_site_aniso_label
_atom_site_aniso_U_11
_atom_site_aniso_U_22
_atom_site_aniso_U_33
_atom_site_aniso_U_23
_atom_site_aniso_U_13
_atom_site_aniso_U_12
Zn1 0.0376(2) 0.0520(2) 0.02876(18) 0.00683(16) -0.00567(14) -0.01000(17)
Cl1 0.0389(4) 0.0552(5) 0.0358(4) 0.0080(4) -0.0032(3) -0.0113(4)
N22 0.0314(12) 0.0205(11) 0.0216(10) -0.0042(9) -0.0036(8) 0.0045(9)
O21 0.0493(12) 0.0344(11) 0.0273(10) -0.0012(9) -0.0066(8) 0.0025(9)
N23 0.0310(12) 0.0254(12) 0.0146(10) 0.0008(9) -0.0040(8) 0.0054(9)
N24 0.0350(13) 0.0225(12) 0.0199(11) -0.0008(9) -0.0020(9) 0.0032(9)
C1 0.0349(15) 0.0253(14) 0.0253(14) 0.0031(11) -0.0073(11) 0.0010(12)
C2 0.0471(17) 0.0261(15) 0.0301(15) -0.0011(12) -0.0057(12) 0.0058(13)
C3 0.0493(18) 0.0252(15) 0.0259(14) -0.0064(12) -0.0056(12) 0.0056(13)
C4 0.0369(15) 0.0283(15) 0.0207(13) -0.0040(11) -0.0062(11) 0.0001(12)
C5 0.0342(15) 0.0266(14) 0.0202(12) -0.0043(11) -0.0032(10) 0.0005(12)
C6 0.0297(14) 0.0260(14) 0.0244(13) -0.0038(11) -0.0032(10) 0.0011(11)
C7 0.0407(16) 0.0335(16) 0.0221(13) -0.0042(12) -0.0069(11) 0.0027(13)
C8 0.0380(16) 0.0319(16) 0.0257(14) -0.0010(12) -0.0073(12) 0.0061(13)
C9 0.0297(14) 0.0275(15) 0.0267(14) -0.0009(11) -0.0036(11) 0.0005(12)
C10 0.0301(14) 0.0289(15) 0.0257(13) -0.0006(11) -0.0053(10) 0.0070(12)
C11 0.0352(15) 0.0305(15) 0.0239(13) 0.0008(11) -0.0036(11) 0.0066(12)
C12 0.0445(17) 0.0328(16) 0.0285(14) -0.0017(12) -0.0069(12) 0.0132(13)
C13 0.0458(17) 0.0325(16) 0.0262(14) -0.0057(12) -0.0031(12) 0.0094(13)
C14 0.0373(15) 0.0315(15) 0.0199(12) -0.0033(11) -0.0024(11) 0.0025(12)
C15 0.0321(14) 0.0283(15) 0.0207(13) -0.0035(11) -0.0014(10) -0.0003(12)
C16 0.0344(15) 0.0264(14) 0.0225(13) -0.0012(11) -0.0003(10) 0.0008(12)
C17 0.0476(18) 0.0300(15) 0.0193(13) 0.0003(11) 0.0009(11) 0.0013(13)
C18 0.0460(17) 0.0285(15) 0.0234(13) 0.0026(12) -0.0049(12) 0.0028(13)
C19 0.0358(15) 0.0248(14) 0.0233(13) 0.0017(11) -0.0015(11) -0.0005(12)
C20 0.0339(15) 0.0211(14) 0.0243(13) 0.0011(11) -0.0033(11) 0.0006(11)
C21 0.0414(16) 0.0221(14) 0.0226(13) -0.0017(11) -0.0083(11) 0.0011(12)
C22 0.0407(17) 0.0282(16) 0.0373(16) 0.0018(13) -0.0057(13) -0.0024(13)
C23 0.057(2) 0.0280(16) 0.0370(16) 0.0025(13) -0.0092(14) -0.0101(15)
C24 0.058(2) 0.0223(15) 0.0409(17) 0.0059(13) -0.0179(15) 0.0020(14)
C25 0.0459(19) 0.0403(19) 0.056(2) 0.0074(16) -0.0078(15) 0.0129(15)
C26 0.0435(18) 0.0342(17) 0.0369(16) 0.0054(13) -0.0002(13) 0.0046(14)
C31 0.0434(16) 0.0236(14) 0.0194(13) -0.0016(11) -0.0065(11) 0.0046(12)
C32 0.0449(17) 0.0338(17) 0.0320(15) -0.0072(13) -0.0035(13) 0.0056(14)
C33 0.056(2) 0.0368(18) 0.0283(15) -0.0063(13) 0.0022(13) 0.0102(15)
C34 0.070(2) 0.0334(17) 0.0205(14) -0.0087(12) -0.0076(14) 0.0037(16)
C35 0.0534(19) 0.0321(17) 0.0346(16) -0.0041(13) -0.0132(14) -0.0036(14)
C36 0.0444(17) 0.0307(16) 0.0262(14) -0.0046(12) -0.0044(12) 0.0007(13)
C37 0.0456(17) 0.0357(17) 0.0184(13) -0.0063(12) -0.0069(11) 0.0166(14)
C38 0.065(2) 0.0338(18) 0.0339(16) -0.0023(14) -0.0138(15) 0.0114(16)
C39 0.102(3) 0.0380(19) 0.0309(17) -0.0031(14) -0.0180(18) 0.021(2)
C40 0.091(3) 0.062(3) 0.0273(17) -0.0056(17) -0.0138(18) 0.049(2)
C41 0.056(2) 0.095(3) 0.0329(18) -0.008(2) -0.0081(15) 0.044(2)
C42 0.0442(19) 0.067(2) 0.0318(16) -0.0006(16) -0.0057(13) 0.0202(17)
C43 0.0395(16) 0.0245(14) 0.0201(12) -0.0010(11) -0.0014(11) 0.0049(12)
C44 0.0411(18) 0.0418(18) 0.0365(16) -0.0157(14) 0.0000(13) 0.0008(14)
C45 0.0492(19) 0.0468(19) 0.0372(17) -0.0139(15) 0.0161(14) -0.0040(16)
C46 0.063(2) 0.0345(17) 0.0227(14) -0.0048(13) 0.0048(14) 0.0023(15)
C47 0.057(2) 0.0410(18) 0.0262(15) -0.0065(13) -0.0068(13) -0.0058(15)
C48 0.0432(17) 0.0416(18) 0.0236(14) -0.0016(12) 0.0020(12) -0.0055(14)

loop_
_atom_type_symbol
_atom_type_description
_atom_type_scat_dispersion_real
_atom_type_scat_dispersion_imag
_atom_type_scat_source
C C 0.0033 0.0016 'International Tables Vol C Tables 4.2.6.8 and 6.1.1.4'
H H 0.0000 0.0000 'International Tables Vol C Tables 4.2.6.8 and 6.1.1.4'
N N 0.0061 0.0033 'International Tables Vol C Tables 4.2.6.8 and 6.1.1.4'
O O 0.0106 0.0060 'International Tables Vol C Tables 4.2.6.8 and 6.1.1.4'
Cl Cl 0.1484 0.1585 'International Tables Vol C Tables 4.2.6.8 and 6.1.1.4'
Zn Zn 0.2839 1.4301 'International Tables Vol C Tables 4.2.6.8 and 6.1.1.4'

loop_
_geom_angle_atom_site_label_1
_geom_angle_atom_site_label_2
_geom_angle_atom_site_label_3
_geom_angle
N24 Zn1 N22 144.94(9)
N24 Zn1 N23 86.81(8)
N22 Zn1 N23 86.14(7)
N24 Zn1 Cl1 108.88(6)
N22 Zn1 Cl1 105.91(6)
N23 Zn1 Cl1 108.72(6)
N24 Zn1 O21 84.17(8)
N22 Zn1 O21 84.28(7)
N23 Zn1 O21 148.72(8)
Cl1 Zn1 O21 102.54(6)
C6 N22 C9 106.5(2)
C6 N22 Zn1 126.35(16)
C9 N22 Zn1 123.97(16)
C1 O21 C4 107.2(2)
C1 O21 Zn1 126.10(16)
C4 O21 Zn1 125.89(16)
C14 N23 C11 107.2(2)
C14 N23 Zn1 125.77(16)
C11 N23 Zn1 125.70(16)
C19 N24 C16 106.5(2)
C19 N24 Zn1 127.29(17)
C16 N24 Zn1 124.21(17)
O21 C1 C20 123.6(2)
O21 C1 C2 108.9(2)
C20 C1 C2 127.4(2)
C3 C2 C1 107.8(2)
C3 C2 H2 126.1
C1 C2 H2 126.1
C2 C3 C4 107.2(2)
C2 C3 H3 126.4
C4 C3 H3 126.4
O21 C4 C5 123.8(2)
O21 C4 C3 108.9(2)
C5 C4 C3 127.1(2)
C4 C5 C6 126.5(2)
C4 C5 C31 116.1(2)
C6 C5 C31 117.2(2)
N22 C6 C5 127.0(2)
N22 C6 C7 109.3(2)
C5 C6 C7 123.7(2)
C8 C7 C6 107.4(2)
C8 C7 H7 126.3
C6 C7 H7 126.3
C7 C8 C9 107.4(2)
C7 C8 H8 126.3
C9 C8 H8 126.3
N22 C9 C10 126.4(2)
N22 C9 C8 109.4(2)
C10 C9 C8 124.1(2)
C9 C10 C11 126.3(2)
C9 C10 C37 117.2(2)
C11 C10 C37 116.4(2)
N23 C11 C10 124.1(2)
N23 C11 C12 109.3(2)
C10 C11 C12 126.5(2)
C13 C12 C11 106.9(2)
C13 C12 H12 126.6
C11 C12 H12 126.6
C12 C13 C14 107.3(2)
C12 C13 H13 126.4
C14 C13 H13 126.4
N23 C14 C15 123.9(2)
N23 C14 C13 109.3(2)
C15 C14 C13 126.7(2)
C14 C15 C16 125.9(2)
C14 C15 C43 118.8(2)
C16 C15 C43 115.0(2)
N24 C16 C15 127.2(2)
N24 C16 C17 109.6(2)
C15 C16 C17 123.2(2)
C18 C17 C16 107.2(2)
C18 C17 H17 126.4
C16 C17 H17 126.4
C17 C18 C19 107.5(2)
C17 C18 H18 126.2
C19 C18 H18 126.2
N24 C19 C20 127.2(2)
N24 C19 C18 109.3(2)
C20 C19 C18 123.5(2)
C1 C20 C19 126.0(2)
C1 C20 C21 117.6(2)
C19 C20 C21 116.3(2)
C26 C21 C22 119.2(3)
C26 C21 C20 120.5(3)
C22 C21 C20 120.2(2)
C21 C22 C23 120.1(3)
C21 C22 H22 119.9
C23 C22 H22 119.9
C24 C23 C22 120.1(3)
C24 C23 H23 120.0
C22 C23 H23 120.0
C23 C24 C25 120.1(3)
C23 C24 H24 120.0
C25 C24 H24 120.0
C24 C25 C26 120.6(3)
C24 C25 H25 119.7
C26 C25 H25 119.7
C21 C26 C25 120.0(3)
C21 C26 H26 120.0
C25 C26 H26 120.0
C32 C31 C36 118.9(2)
C32 C31 C5 121.4(2)
C36 C31 C5 119.7(2)
C31 C32 C33 119.9(3)
C31 C32 H32 120.0
C33 C32 H32 120.0
C34 C33 C32 120.2(3)
C34 C33 H33 119.9
C32 C33 H33 119.9
C33 C34 C35 120.4(3)
C33 C34 H34 119.8
C35 C34 H34 119.8
C34 C35 C36 119.7(3)
C34 C35 H35 120.1
C36 C35 H35 120.1
C35 C36 C31 120.8(3)
C35 C36 H36 119.6
C31 C36 H36 119.6
C38 C37 C42 119.3(3)
C38 C37 C10 121.6(3)
C42 C37 C10 119.1(3)
C37 C38 C39 120.0(3)
C37 C38 H38 120.0
C39 C38 H38 120.0
C40 C39 C38 120.2(4)
C40 C39 H39 119.9
C38 C39 H39 119.9
C39 C40 C41 120.2(3)
C39 C40 H40 119.9
C41 C40 H40 119.9
C40 C41 C42 120.7(4)
C40 C41 H41 119.7
C42 C41 H41 119.7
C37 C42 C41 119.6(4)
C37 C42 H42 120.2
C41 C42 H42 120.2
C44 C43 C48 118.9(2)
C44 C43 C15 119.7(2)
C48 C43 C15 120.9(2)
C43 C44 C45 120.3(3)
C43 C44 H44 119.9
C45 C44 H44 119.9
C46 C45 C44 120.4(3)
C46 C45 H45 119.8
C44 C45 H45 119.8
C47 C46 C45 119.7(3)
C47 C46 H46 120.2
C45 C46 H46 120.2
C46 C47 C48 120.2(3)
C46 C47 H47 119.9
C48 C47 H47 119.9
C43 C48 C47 120.5(3)
C43 C48 H48 119.7
C47 C48 H48 119.7

loop_
_geom_bond_atom_site_label_1
_geom_bond_atom_site_label_2
_geom_bond_distance
Zn1 N24 2.073(2)
Zn1 N22 2.100(2)
Zn1 N23 2.145(2)
Zn1 Cl1 2.2182(8)
Zn1 O21 2.243(2)
N22 C6 1.376(3)
N22 C9 1.376(3)
O21 C1 1.376(3)
O21 C4 1.383(3)
N23 C14 1.367(3)
N23 C11 1.368(3)
N24 C19 1.371(3)
N24 C16 1.376(3)
C1 C20 1.390(3)
C1 C2 1.424(4)
C2 C3 1.365(4)
C2 H2 0.9500
C3 C4 1.426(4)
C3 H3 0.9500
C4 C5 1.394(3)
C5 C6 1.405(4)
C5 C31 1.496(3)
C6 C7 1.441(4)
C7 C8 1.343(4)
C7 H7 0.9500
C8 C9 1.439(3)
C8 H8 0.9500
C9 C10 1.398(4)
C10 C11 1.399(3)
C10 C37 1.510(4)
C11 C12 1.432(4)
C12 C13 1.362(4)
C12 H12 0.9500
C13 C14 1.428(4)
C13 H13 0.9500
C14 C15 1.393(4)
C15 C16 1.403(4)
C15 C43 1.503(3)
C16 C17 1.441(4)
C17 C18 1.340(4)
C17 H17 0.9500
C18 C19 1.445(3)
C18 H18 0.9500
C19 C20 1.406(4)
C20 C21 1.499(3)
C21 C26 1.381(4)
C21 C22 1.390(4)
C22 C23 1.402(4)
C22 H22 0.9500
C23 C24 1.365(4)
C23 H23 0.9500
C24 C25 1.371(5)
C24 H24 0.9500
C25 C26 1.397(4)
C25 H25 0.9500
C26 H26 0.9500
C31 C32 1.384(4)
C31 C36 1.387(4)
C32 C33 1.394(4)
C32 H32 0.9500
C33 C34 1.368(4)
C33 H33 0.9500
C34 C35 1.373(4)
C34 H34 0.9500
C35 C36 1.381(4)
C35 H35 0.9500
C36 H36 0.9500
C37 C38 1.378(4)
C37 C42 1.381(4)
C38 C39 1.407(4)
C38 H38 0.9500
C39 C40 1.351(5)
C39 H39 0.9500
C40 C41 1.364(6)
C40 H40 0.9500
C41 C42 1.399(5)
C41 H41 0.9500
C42 H42 0.9500
C43 C44 1.378(4)
C43 C48 1.383(4)
C44 C45 1.390(4)
C44 H44 0.9500
C45 C46 1.369(4)
C45 H45 0.9500
C46 C47 1.373(4)
C46 H46 0.9500
C47 C48 1.385(4)
C47 H47 0.9500
C48 H48 0.9500

loop_
_geom_torsion_atom_site_label_1
_geom_torsion_atom_site_label_2
_geom_torsion_atom_site_label_3
_geom_torsion_atom_site_label_4
_geom_torsion
N24 Zn1 N22 C6 96.8(2)
N23 Zn1 N22 C6 175.7(2)
Cl1 Zn1 N22 C6 -75.9(2)
O21 Zn1 N22 C6 25.5(2)
N24 Zn1 N22 C9 -106.2(2)
N23 Zn1 N22 C9 -27.3(2)
Cl1 Zn1 N22 C9 81.1(2)
O21 Zn1 N22 C9 -177.5(2)
N24 Zn1 O21 C1 22.1(2)
N22 Zn1 O21 C1 168.9(2)
N23 Zn1 O21 C1 96.1(2)
Cl1 Zn1 O21 C1 -86.0(2)
N24 Zn1 O21 C4 -169.3(2)
N22 Zn1 O21 C4 -22.4(2)
N23 Zn1 O21 C4 -95.3(2)
Cl1 Zn1 O21 C4 82.6(2)
N24 Zn1 N23 C14 -23.9(2)
N22 Zn1 N23 C14 -169.6(2)
Cl1 Zn1 N23 C14 84.9(2)
O21 Zn1 N23 C14 -97.2(2)
N24 Zn1 N23 C11 170.9(2)
N22 Zn1 N23 C11 25.3(2)
Cl1 Zn1 N23 C11 -80.2(2)
O21 Zn1 N23 C11 97.6(2)
N22 Zn1 N24 C19 -95.4(2)
N23 Zn1 N24 C19 -174.0(2)
Cl1 Zn1 N24 C19 77.3(2)
O21 Zn1 N24 C19 -24.0(2)
N22 Zn1 N24 C16 103.1(2)
N23 Zn1 N24 C16 24.4(2)
Cl1 Zn1 N24 C16 -84.3(2)
O21 Zn1 N24 C16 174.5(2)
C4 O21 C1 C20 176.2(3)
Zn1 O21 C1 C20 -13.4(4)
C4 O21 C1 C2 0.0(3)
Zn1 O21 C1 C2 170.39(18)
O21 C1 C2 C3 0.0(3)
C20 C1 C2 C3 -176.1(3)
C1 C2 C3 C4 0.0(3)
C1 O21 C4 C5 -175.7(3)
Zn1 O21 C4 C5 13.9(4)
C1 O21 C4 C3 0.0(3)
Zn1 O21 C4 C3 -170.42(18)
C2 C3 C4 O21 0.0(3)
C2 C3 C4 C5 175.5(3)
O21 C4 C5 C6 1.8(5)
C3 C4 C5 C6 -173.1(3)
O21 C4 C5 C31 176.6(2)
C3 C4 C5 C31 1.7(4)
C9 N22 C6 C5 178.1(3)
Zn1 N22 C6 C5 -21.7(4)
C9 N22 C6 C7 -1.3(3)
Zn1 N22 C6 C7 158.97(18)
C4 C5 C6 N22 1.7(5)
C31 C5 C6 N22 -173.0(3)
C4 C5 C6 C7 -179.1(3)
C31 C5 C6 C7 6.2(4)
N22 C6 C7 C8 1.0(3)
C5 C6 C7 C8 -178.3(3)
C6 C7 C8 C9 -0.3(3)
C6 N22 C9 C10 -177.2(3)
Zn1 N22 C9 C10 22.0(4)
C6 N22 C9 C8 1.1(3)
Zn1 N22 C9 C8 -159.77(18)
C7 C8 C9 N22 -0.4(3)
C7 C8 C9 C10 177.8(3)
N22 C9 C10 C11 -1.4(5)
C8 C9 C10 C11 -179.4(3)
N22 C9 C10 C37 174.4(3)
C8 C9 C10 C37 -3.6(4)
C14 N23 C11 C10 176.5(3)
Zn1 N23 C11 C10 -16.1(4)
C14 N23 C11 C12 -0.9(3)
Zn1 N23 C11 C12 166.49(18)
C9 C10 C11 N23 -1.7(5)
C37 C10 C11 N23 -177.6(3)
C9 C10 C11 C12 175.2(3)
C37 C10 C11 C12 -0.6(4)
N23 C11 C12 C13 0.9(3)
C10 C11 C12 C13 -176.4(3)
C11 C12 C13 C14 -0.4(3)
C11 N23 C14 C15 -177.3(3)
Zn1 N23 C14 C15 15.3(4)
C11 N23 C14 C13 0.7(3)
Zn1 N23 C14 C13 -166.76(18)
C12 C13 C14 N23 -0.1(3)
C12 C13 C14 C15 177.7(3)
N23 C14 C15 C16 2.4(4)
C13 C14 C15 C16 -175.2(3)
N23 C14 C15 C43 176.8(2)
C13 C14 C15 C43 -0.8(4)
C19 N24 C16 C15 177.1(3)
Zn1 N24 C16 C15 -18.2(4)
C19 N24 C16 C17 -0.4(3)
Zn1 N24 C16 C17 164.39(18)
C14 C15 C16 N24 -1.1(5)
C43 C15 C16 N24 -175.7(2)
C14 C15 C16 C17 176.1(3)
C43 C15 C16 C17 1.5(4)
N24 C16 C17 C18 -0.6(3)
C15 C16 C17 C18 -178.2(3)
C16 C17 C18 C19 1.2(3)
C16 N24 C19 C20 -177.2(3)
Zn1 N24 C19 C20 18.7(4)
C16 N24 C19 C18 1.1(3)
Zn1 N24 C19 C18 -163.01(18)
C17 C18 C19 N24 -1.5(3)
C17 C18 C19 C20 176.8(3)
O21 C1 C20 C19 -3.3(4)
C2 C1 C20 C19 172.2(3)
O21 C1 C20 C21 178.8(2)
C2 C1 C20 C21 -5.7(4)
N24 C19 C20 C1 1.4(5)
C18 C19 C20 C1 -176.6(3)
N24 C19 C20 C21 179.3(3)
C18 C19 C20 C21 1.3(4)
C1 C20 C21 C26 -69.5(3)
C19 C20 C21 C26 112.4(3)
C1 C20 C21 C22 115.1(3)
C19 C20 C21 C22 -63.0(3)
C26 C21 C22 C23 -0.6(4)
C20 C21 C22 C23 174.9(2)
C21 C22 C23 C24 -0.3(4)
C22 C23 C24 C25 1.4(4)
C23 C24 C25 C26 -1.7(5)
C22 C21 C26 C25 0.4(4)
C20 C21 C26 C25 -175.1(3)
C24 C25 C26 C21 0.8(5)
C4 C5 C31 C32 74.8(3)
C6 C5 C31 C32 -109.9(3)
C4 C5 C31 C36 -104.1(3)
C6 C5 C31 C36 71.2(3)
C36 C31 C32 C33 -0.8(4)
C5 C31 C32 C33 -179.7(3)
C31 C32 C33 C34 1.3(4)
C32 C33 C34 C35 -1.0(5)
C33 C34 C35 C36 0.2(5)
C34 C35 C36 C31 0.2(4)
C32 C31 C36 C35 0.1(4)
C5 C31 C36 C35 179.0(3)
C9 C10 C37 C38 98.6(3)
C11 C10 C37 C38 -85.2(3)
C9 C10 C37 C42 -81.5(3)
C11 C10 C37 C42 94.7(3)
C42 C37 C38 C39 -1.4(4)
C10 C37 C38 C39 178.5(3)
C37 C38 C39 C40 -0.4(5)
C38 C39 C40 C41 2.0(5)
C39 C40 C41 C42 -1.7(5)
C38 C37 C42 C41 1.6(4)
C10 C37 C42 C41 -178.3(3)
C40 C41 C42 C37 -0.1(5)
C14 C15 C43 C44 -80.7(3)
C16 C15 C43 C44 94.3(3)
C14 C15 C43 C48 107.5(3)
C16 C15 C43 C48 -77.5(3)
C48 C43 C44 C45 2.6(4)
C15 C43 C44 C45 -169.4(3)
C43 C44 C45 C46 -2.2(5)
C44 C45 C46 C47 0.4(5)
C45 C46 C47 C48 0.9(5)
C44 C43 C48 C47 -1.2(4)
C15 C43 C48 C47 170.6(3)
C46 C47 C48 C43 -0.5(5)
